data_7157017
loop_
_publ_author_name
'Liu, Dan'
'Sun, Jing'
'Zhang, Yu'
'Yan, Chao-Guo'

_publ_section_title
;
 Diastereoselective synthesis of spirocyclic
 isoxazolo[5,4-c]pyrrolo[2,1-a]isoquinolines via cascade double [3 +
 2]cycloadditions.
;
_journal_issue 34
_journal_name_full 'Organic &amp; biomolecular chemistry'
_journal_page_first 8008
_journal_page_last 8013
_journal_paper_doi 10.1039/c9ob01474h
_journal_volume 17
_journal_year 2019
_chemical_formula_moiety 'C35 H28 N4 O3, C H2 Cl2 '
_chemical_formula_sum 'C36 H30 Cl2 N4 O3'
_chemical_formula_weight 637.54
_space_group_crystal_system monoclinic
_space_group_IT_number 14
_space_group_name_Hall '-P 2ybc'
_space_group_name_H-M_alt 'P 1 21/c 1'
_symmetry_space_group_name_Hall '-P 2ybc'
_symmetry_space_group_name_H-M 'P 1 21/c 1'
_atom_sites_solution_hydrogens geom
_audit_creation_method SHELXL-2014/7
_audit_update_record
;
2019-07-01 deposited with the CCDC.    2019-08-07 downloaded from the CCDC.
;
_cell_angle_alpha 90
_cell_angle_beta 92.563(9)
_cell_angle_gamma 90
_cell_formula_units_Z 4
_cell_length_a 11.917(3)
_cell_length_b 17.270(5)
_cell_length_c 15.382(4)
_cell_measurement_reflns_used 8284
_cell_measurement_temperature 296(2)
_cell_measurement_theta_max 25.55
_cell_measurement_theta_min 2.36
_cell_volume 3162.6(15)
_computing_cell_refinement 'Bruker SAINT'
_computing_data_collection 'Bruker APEX2'
_computing_data_reduction 'Bruker SAINT'
_computing_molecular_graphics 'Bruker SHELXTL'
_computing_publication_material 'Bruker SHELXTL'
_computing_structure_refinement 'SHELXL-2014/7 (Sheldrick, 2014)'
_computing_structure_solution 'SHELXS-97 (Sheldrick 2008)'
_diffrn_ambient_temperature 296(2)
_diffrn_measured_fraction_theta_full 0.997
_diffrn_measured_fraction_theta_max 0.997
_diffrn_measurement_device_type 'CCD area detector'
_diffrn_measurement_method 'phi and omega scans'
_diffrn_radiation_source 'fine-focus sealed tube'
_diffrn_radiation_type MoK\a
_diffrn_radiation_wavelength 0.71073
_diffrn_reflns_av_R_equivalents 0.0520
_diffrn_reflns_av_unetI/netI 0.0418
_diffrn_reflns_Laue_measured_fraction_full 0.997
_diffrn_reflns_Laue_measured_fraction_max 0.997
_diffrn_reflns_limit_h_max 12
_diffrn_reflns_limit_h_min -14
_diffrn_reflns_limit_k_max 20
_diffrn_reflns_limit_k_min -20
_diffrn_reflns_limit_l_max 18
_diffrn_reflns_limit_l_min -15
_diffrn_reflns_number 31256
_diffrn_reflns_point_group_measured_fraction_full 0.997
_diffrn_reflns_point_group_measured_fraction_max 0.997
_diffrn_reflns_theta_full 25.000
_diffrn_reflns_theta_max 25.000
_diffrn_reflns_theta_min 2.423
_exptl_absorpt_coefficient_mu 0.248
_exptl_absorpt_correction_T_max 0.952
_exptl_absorpt_correction_T_min 0.938
_exptl_absorpt_correction_type multi-scan
_exptl_absorpt_process_details sadabs
_exptl_crystal_colour colorless
_exptl_crystal_density_diffrn 1.339
_exptl_crystal_description block
_exptl_crystal_F_000 1328
_exptl_crystal_size_max 0.260
_exptl_crystal_size_mid 0.220
_exptl_crystal_size_min 0.200
_refine_diff_density_max 0.572
_refine_diff_density_min -0.669
_refine_diff_density_rms 0.052
_refine_ls_extinction_coef 0.0087(19)
_refine_ls_extinction_expression Fc^*^=kFc[1+0.001xFc^2^\l^3^/sin(2\q)]^-1/4^
_refine_ls_extinction_method 'SHELXL-2014/7 (Sheldrick 2014'
_refine_ls_goodness_of_fit_ref 1.098
_refine_ls_hydrogen_treatment constr
_refine_ls_matrix_type full
_refine_ls_number_parameters 413
_refine_ls_number_reflns 5560
_refine_ls_number_restraints 0
_refine_ls_restrained_S_all 1.098
_refine_ls_R_factor_all 0.1209
_refine_ls_R_factor_gt 0.0765
_refine_ls_shift/su_max 0.000
_refine_ls_shift/su_mean 0.000
_refine_ls_structure_factor_coef Fsqd
_refine_ls_weighting_details 'w=1/[\s^2^(Fo^2^)+(0.1130P)^2^+1.9287P] where P=(Fo^2^+2Fc^2^)/3'
_refine_ls_weighting_scheme calc
_refine_ls_wR_factor_gt 0.2138
_refine_ls_wR_factor_ref 0.2328
_reflns_Friedel_coverage 0.000
_reflns_number_gt 3559
_reflns_number_total 5560
_reflns_threshold_expression 'I > 2\s(I)'
_cod_data_source_file c9ob01474h2.cif
_cod_data_source_block 1e
_cod_depositor_comments 'Adding full bibliography for 7157016--7157029.cif.'
_cod_database_code 7157017
_shelx_shelxl_version_number 2014/7
_shelx_space_group_comment
; 
The symmetry employed for this shelxl refinement is uniquely defined 
by the following loop, which should always be used as a source of 
symmetry information in preference to the above space-group names. 
They are only intended as comments. 
;
_shelx_estimated_absorpt_t_min 0.938
_shelx_estimated_absorpt_t_max 0.952

loop_
_space_group_symop_operation_xyz
'x, y, z'
'-x, y+1/2, -z+1/2'
'-x, -y, -z'
'x, -y-1/2, z-1/2'

loop_
_atom_site_label
_atom_site_type_symbol
_atom_site_fract_x
_atom_site_fract_y
_atom_site_fract_z
_atom_site_U_iso_or_equiv
_atom_site_adp_type
_atom_site_occupancy
_atom_site_site_symmetry_order
_atom_site_calc_flag
_atom_site_refinement_flags_posn
_atom_site_refinement_flags_adp
_atom_site_refinement_flags_occupancy
_atom_site_disorder_assembly
_atom_site_disorder_group
C1 C 0.0761(3) 0.2949(2) 0.4817(2) 0.0512(9) Uani 1 1 d . . . . .
C2 C 0.0753(4) 0.3099(3) 0.5685(2) 0.0697(11) Uani 1 1 d . . . . .
H2 H 0.0610 0.2708 0.6080 0.084 Uiso 1 1 calc R U . . .
C3 C 0.0961(4) 0.3841(3) 0.5961(3) 0.0746(12) Uani 1 1 d . . . . .
H3 H 0.0977 0.3954 0.6553 0.090 Uiso 1 1 calc R U . . .
C4 C 0.1148(3) 0.4421(2) 0.5373(3) 0.0654(10) Uani 1 1 d . . . . .
H4 H 0.1271 0.4924 0.5571 0.078 Uiso 1 1 calc R U . . .
C5 C 0.1156(3) 0.4269(2) 0.4494(2) 0.0519(9) Uani 1 1 d . . . . .
H5 H 0.1282 0.4664 0.4099 0.062 Uiso 1 1 calc R U . . .
C6 C 0.0973(3) 0.35187(19) 0.4207(2) 0.0434(8) Uani 1 1 d . . . . .
C7 C 0.0929(3) 0.31571(17) 0.33240(19) 0.0421(8) Uani 1 1 d . . . . .
C8 C 0.0601(3) 0.2316(2) 0.3517(2) 0.0537(9) Uani 1 1 d . . . . .
C9 C 0.2034(3) 0.31192(19) 0.2814(2) 0.0507(9) Uani 1 1 d . . . . .
H9 H 0.1878 0.2744 0.2347 0.061 Uiso 1 1 calc R U . . .
C10 C 0.3116(3) 0.2851(2) 0.3258(2) 0.0575(10) Uani 1 1 d . . . . .
C11 C 0.3568(3) 0.3196(2) 0.4000(3) 0.0640(10) Uani 1 1 d . . . . .
H11 H 0.3183 0.3593 0.4266 0.077 Uiso 1 1 calc R U . . .
C12 C 0.4607(4) 0.2949(3) 0.4352(3) 0.0769(13) Uani 1 1 d . . . . .
C13 C 0.4538(6) 0.3871(4) 0.5512(5) 0.136(2) Uani 1 1 d . . . . .
H13A H 0.4425 0.4299 0.5119 0.204 Uiso 1 1 calc R U . . .
H13B H 0.4979 0.4037 0.6015 0.204 Uiso 1 1 calc R U . . .
H13C H 0.3824 0.3685 0.5688 0.204 Uiso 1 1 calc R U . . .
C14 C 0.5183(4) 0.2374(3) 0.3961(4) 0.0962(16) Uani 1 1 d . . . . .
H14 H 0.5877 0.2215 0.4197 0.115 Uiso 1 1 calc R U . . .
C15 C 0.4744(5) 0.2034(3) 0.3226(4) 0.1024(17) Uani 1 1 d . . . . .
H15 H 0.5143 0.1645 0.2958 0.123 Uiso 1 1 calc R U . . .
C16 C 0.3702(4) 0.2263(3) 0.2872(3) 0.0818(13) Uani 1 1 d . . . . .
H16 H 0.3400 0.2020 0.2375 0.098 Uiso 1 1 calc R U . . .
C17 C 0.0173(3) 0.35528(17) 0.26291(19) 0.0419(8) Uani 1 1 d . . . . .
H17 H 0.0057 0.3192 0.2142 0.050 Uiso 1 1 calc R U . . .
C18 C -0.0948(3) 0.38818(18) 0.28406(19) 0.0414(8) Uani 1 1 d . . . . .
C19 C -0.1602(3) 0.3569(2) 0.3474(2) 0.0523(9) Uani 1 1 d . . . . .
H19 H -0.1323 0.3156 0.3806 0.063 Uiso 1 1 calc R U . . .
C20 C -0.2644(3) 0.3852(2) 0.3622(2) 0.0633(11) Uani 1 1 d . . . . .
H20 H -0.3071 0.3628 0.4046 0.076 Uiso 1 1 calc R U . . .
C21 C -0.3066(3) 0.4468(3) 0.3144(2) 0.0654(11) Uani 1 1 d . . . . .
H21 H -0.3775 0.4664 0.3246 0.079 Uiso 1 1 calc R U . . .
C22 C -0.2423(3) 0.4793(2) 0.2511(2) 0.0560(9) Uani 1 1 d . . . . .
H22 H -0.2703 0.5214 0.2192 0.067 Uiso 1 1 calc R U . . .
C23 C -0.1368(3) 0.45023(18) 0.23444(19) 0.0430(8) Uani 1 1 d . . . . .
C24 C -0.0696(3) 0.48640(17) 0.16266(19) 0.0415(8) Uani 1 1 d . . . . .
H24 H -0.0681 0.5428 0.1692 0.050 Uiso 1 1 calc R U . . .
C25 C 0.0487(3) 0.45582(18) 0.1578(2) 0.0457(8) Uani 1 1 d . . . . .
H25 H 0.0991 0.4984 0.1437 0.055 Uiso 1 1 calc R U . . .
C26 C 0.2067(3) 0.3919(2) 0.2351(2) 0.0503(9) Uani 1 1 d . . . . .
H26 H 0.2284 0.3842 0.1750 0.060 Uiso 1 1 calc R U . . .
C27 C 0.2821(3) 0.4491(2) 0.2772(3) 0.0591(10) Uani 1 1 d . . . . .
C28 C -0.1162(3) 0.46520(17) 0.07284(19) 0.0429(8) Uani 1 1 d . . . . .
C29 C -0.2186(3) 0.4960(2) 0.02927(19) 0.0471(8) Uani 1 1 d . . . . .
C30 C -0.2535(3) 0.5703(2) 0.0453(2) 0.0580(10) Uani 1 1 d . . . . .
H30 H -0.2165 0.5990 0.0890 0.070 Uiso 1 1 calc R U . . .
C31 C -0.3426(3) 0.6033(3) -0.0024(3) 0.0720(12) Uani 1 1 d . . . . .
H31 H -0.3626 0.6543 0.0088 0.086 Uiso 1 1 calc R U . . .
C32 C -0.4014(3) 0.5630(3) -0.0650(3) 0.0743(13) Uani 1 1 d . . . . .
C33 C -0.4976(4) 0.5996(4) -0.1168(3) 0.116(2) Uani 1 1 d . . . . .
H33A H -0.5498 0.6215 -0.0778 0.174 Uiso 1 1 calc R U . . .
H33B H -0.5350 0.5611 -0.1525 0.174 Uiso 1 1 calc R U . . .
H33C H -0.4695 0.6398 -0.1531 0.174 Uiso 1 1 calc R U . . .
C34 C -0.3687(4) 0.4882(3) -0.0799(3) 0.0810(14) Uani 1 1 d . . . . .
H34 H -0.4086 0.4593 -0.1220 0.097 Uiso 1 1 calc R U . . .
C35 C -0.2777(4) 0.4538(2) -0.0343(2) 0.0671(11) Uani 1 1 d . . . . .
H35 H -0.2571 0.4031 -0.0465 0.081 Uiso 1 1 calc R U . . .
C36 C 0.7829(11) 0.3304(6) 0.6412(9) 0.262(7) Uani 1 1 d . . . . .
H36A H 0.8479 0.3607 0.6261 0.315 Uiso 0.698(4) 1 calc R U P A 1
H36B H 0.7170 0.3584 0.6192 0.315 Uiso 0.698(4) 1 calc R U P A 1
H36C H 0.8541 0.3456 0.6693 0.315 Uiso 0.302(4) 1 calc R U P A 2
H36D H 0.7492 0.3729 0.6080 0.315 Uiso 0.302(4) 1 calc R U P A 2
Cl1 Cl 0.7881(2) 0.23932(14) 0.5814(2) 0.1893(11) Uani 1 1 d . . . . .
Cl2 Cl 0.7798(4) 0.3293(2) 0.7476(3) 0.1984(17) Uani 0.698(4) 1 d . . P A 1
Cl2' Cl 0.6972(10) 0.2872(6) 0.7059(7) 0.1984(17) Uani 0.302(4) 1 d . . P A 2
N1 N 0.0537(3) 0.22510(16) 0.43803(19) 0.0606(8) Uani 1 1 d . . . . .
H1 H 0.0375 0.1827 0.4639 0.073 Uiso 1 1 calc R U . . .
N2 N 0.0903(2) 0.41843(14) 0.23439(16) 0.0440(7) Uani 1 1 d . . . . .
N3 N 0.3405(3) 0.4937(2) 0.3085(3) 0.0888(12) Uani 1 1 d . . . . .
N4 N -0.0543(3) 0.41768(16) 0.03263(17) 0.0531(8) Uani 1 1 d . . . . .
O1 O 0.0472(3) 0.18045(14) 0.29858(17) 0.0751(9) Uani 1 1 d . . . . .
O2 O 0.5107(3) 0.3271(2) 0.5091(3) 0.1042(11) Uani 1 1 d . . . . .
O3 O 0.0420(2) 0.40038(14) 0.08491(15) 0.0582(7) Uani 1 1 d . . . . .

loop_
_atom_site_aniso_label
_atom_site_aniso_U_11
_atom_site_aniso_U_22
_atom_site_aniso_U_33
_atom_site_aniso_U_23
_atom_site_aniso_U_13
_atom_site_aniso_U_12
C1 0.058(2) 0.050(2) 0.046(2) 0.0079(16) 0.0065(15) 0.0038(16)
C2 0.085(3) 0.081(3) 0.043(2) 0.012(2) 0.0053(19) -0.004(2)
C3 0.086(3) 0.093(3) 0.044(2) -0.002(2) -0.0004(19) -0.007(3)
C4 0.067(3) 0.067(3) 0.062(2) -0.018(2) -0.0031(19) -0.003(2)
C5 0.056(2) 0.047(2) 0.054(2) -0.0009(16) 0.0053(16) -0.0001(16)
C6 0.0448(18) 0.0438(19) 0.0418(17) 0.0020(15) 0.0050(13) 0.0052(14)
C7 0.054(2) 0.0324(17) 0.0406(17) 0.0025(13) 0.0137(14) 0.0009(14)
C8 0.071(2) 0.037(2) 0.054(2) 0.0035(17) 0.0178(17) 0.0032(17)
C9 0.058(2) 0.046(2) 0.0487(19) 0.0033(16) 0.0145(16) 0.0053(16)
C10 0.055(2) 0.052(2) 0.066(2) 0.0149(19) 0.0172(18) 0.0089(17)
C11 0.053(2) 0.065(2) 0.074(3) 0.014(2) 0.0078(19) 0.0056(19)
C12 0.050(2) 0.080(3) 0.101(3) 0.026(3) 0.002(2) 0.001(2)
C13 0.104(5) 0.170(6) 0.128(5) -0.041(5) -0.042(4) 0.014(5)
C14 0.064(3) 0.092(4) 0.133(5) 0.035(4) 0.009(3) 0.024(3)
C15 0.085(4) 0.095(4) 0.130(5) 0.018(4) 0.030(3) 0.043(3)
C16 0.083(3) 0.073(3) 0.091(3) 0.006(2) 0.024(2) 0.025(2)
C17 0.053(2) 0.0356(17) 0.0380(17) 0.0017(14) 0.0109(14) -0.0045(14)
C18 0.0478(19) 0.0383(17) 0.0385(16) -0.0047(14) 0.0056(14) -0.0089(14)
C19 0.053(2) 0.056(2) 0.0489(19) 0.0008(16) 0.0101(15) -0.0132(17)
C20 0.055(2) 0.084(3) 0.052(2) -0.002(2) 0.0153(17) -0.019(2)
C21 0.045(2) 0.097(3) 0.054(2) -0.009(2) 0.0095(17) 0.001(2)
C22 0.058(2) 0.067(2) 0.0424(19) -0.0050(17) 0.0026(16) 0.0065(18)
C23 0.048(2) 0.0452(19) 0.0357(16) -0.0110(14) 0.0049(13) -0.0043(15)
C24 0.0518(19) 0.0317(17) 0.0413(17) -0.0052(13) 0.0044(14) -0.0017(14)
C25 0.054(2) 0.0379(17) 0.0457(18) 0.0060(15) 0.0128(15) -0.0021(15)
C26 0.052(2) 0.054(2) 0.0465(18) 0.0076(16) 0.0137(15) 0.0007(16)
C27 0.052(2) 0.061(2) 0.064(2) 0.019(2) 0.0028(18) -0.001(2)
C28 0.059(2) 0.0330(17) 0.0367(16) 0.0001(14) 0.0099(15) -0.0081(15)
C29 0.054(2) 0.050(2) 0.0372(17) 0.0005(15) 0.0061(15) -0.0145(16)
C30 0.054(2) 0.066(3) 0.055(2) -0.0044(18) 0.0034(17) -0.0013(18)
C31 0.059(3) 0.090(3) 0.067(3) 0.006(2) 0.009(2) 0.012(2)
C32 0.053(2) 0.117(4) 0.053(2) 0.020(3) 0.0086(19) -0.009(3)
C33 0.059(3) 0.206(7) 0.083(3) 0.043(4) -0.003(2) 0.009(3)
C34 0.080(3) 0.116(4) 0.046(2) 0.010(3) -0.010(2) -0.045(3)
C35 0.086(3) 0.066(3) 0.048(2) 0.0035(19) -0.003(2) -0.028(2)
C36 0.268(13) 0.174(9) 0.359(18) 0.105(11) 0.180(13) 0.092(9)
Cl1 0.1462(18) 0.1408(17) 0.276(3) -0.0442(18) -0.0499(18) 0.0318(14)
Cl2 0.225(4) 0.161(3) 0.206(4) 0.025(3) -0.033(3) 0.050(3)
Cl2' 0.225(4) 0.161(3) 0.206(4) 0.025(3) -0.033(3) 0.050(3)
N1 0.089(2) 0.0408(17) 0.0537(18) 0.0136(14) 0.0199(15) 0.0006(15)
N2 0.0459(16) 0.0419(15) 0.0450(15) 0.0108(12) 0.0095(11) -0.0008(12)
N3 0.079(3) 0.082(3) 0.103(3) 0.016(2) -0.012(2) -0.022(2)
N4 0.074(2) 0.0455(17) 0.0408(15) 0.0015(13) 0.0125(15) -0.0004(15)
O1 0.124(2) 0.0377(14) 0.0654(17) -0.0055(13) 0.0290(16) -0.0040(14)
O2 0.067(2) 0.123(3) 0.119(3) 0.013(2) -0.026(2) 0.006(2)
O3 0.0759(17) 0.0541(15) 0.0460(13) 0.0026(11) 0.0181(12) 0.0162(12)

loop_
_atom_type_symbol
_atom_type_description
_atom_type_scat_dispersion_real
_atom_type_scat_dispersion_imag
_atom_type_scat_source
C C 0.0033 0.0016 'International Tables Vol C Tables 4.2.6.8 and 6.1.1.4'
H H 0.0000 0.0000 'International Tables Vol C Tables 4.2.6.8 and 6.1.1.4'
N N 0.0061 0.0033 'International Tables Vol C Tables 4.2.6.8 and 6.1.1.4'
O O 0.0106 0.0060 'International Tables Vol C Tables 4.2.6.8 and 6.1.1.4'
Cl Cl 0.1484 0.1585 'International Tables Vol C Tables 4.2.6.8 and 6.1.1.4'

loop_
_geom_angle_atom_site_label_1
_geom_angle_atom_site_label_2
_geom_angle_atom_site_label_3
_geom_angle
C2 C1 C6 122.5(4)
C2 C1 N1 128.6(3)
C6 C1 N1 108.8(3)
C1 C2 C3 118.2(4)
C1 C2 H2 120.9
C3 C2 H2 120.9
C2 C3 C4 120.6(4)
C2 C3 H3 119.7
C4 C3 H3 119.7
C3 C4 C5 121.0(4)
C3 C4 H4 119.5
C5 C4 H4 119.5
C4 C5 C6 118.9(3)
C4 C5 H5 120.5
C6 C5 H5 120.5
C5 C6 C1 118.6(3)
C5 C6 C7 132.8(3)
C1 C6 C7 108.5(3)
C6 C7 C17 116.4(3)
C6 C7 C8 102.6(2)
C17 C7 C8 114.3(3)
C6 C7 C9 118.5(3)
C17 C7 C9 98.7(2)
C8 C7 C9 106.5(2)
O1 C8 N1 126.7(3)
O1 C8 C7 125.9(3)
N1 C8 C7 107.3(3)
C10 C9 C26 116.2(3)
C10 C9 C7 120.6(3)
C26 C9 C7 103.4(2)
C10 C9 H9 105.1
C26 C9 H9 105.1
C7 C9 H9 105.1
C11 C10 C16 119.2(4)
C11 C10 C9 122.7(3)
C16 C10 C9 118.0(4)
C10 C11 C12 119.9(4)
C10 C11 H11 120.1
C12 C11 H11 120.1
C14 C12 O2 116.8(5)
C14 C12 C11 120.5(5)
O2 C12 C11 122.7(4)
O2 C13 H13A 109.5
O2 C13 H13B 109.5
H13A C13 H13B 109.5
O2 C13 H13C 109.5
H13A C13 H13C 109.5
H13B C13 H13C 109.5
C15 C14 C12 120.0(5)
C15 C14 H14 120.0
C12 C14 H14 120.0
C14 C15 C16 120.5(5)
C14 C15 H15 119.7
C16 C15 H15 119.7
C10 C16 C15 119.9(5)
C10 C16 H16 120.0
C15 C16 H16 120.0
N2 C17 C18 109.1(2)
N2 C17 C7 101.7(2)
C18 C17 C7 121.3(2)
N2 C17 H17 108.0
C18 C17 H17 108.0
C7 C17 H17 108.0
C19 C18 C23 119.0(3)
C19 C18 C17 122.6(3)
C23 C18 C17 118.3(3)
C20 C19 C18 121.5(4)
C20 C19 H19 119.2
C18 C19 H19 119.2
C19 C20 C21 120.2(3)
C19 C20 H20 119.9
C21 C20 H20 119.9
C20 C21 C22 119.3(4)
C20 C21 H21 120.4
C22 C21 H21 120.4
C21 C22 C23 121.1(4)
C21 C22 H22 119.4
C23 C22 H22 119.4
C22 C23 C18 118.9(3)
C22 C23 C24 119.6(3)
C18 C23 C24 121.5(3)
C25 C24 C28 100.1(2)
C25 C24 C23 114.4(3)
C28 C24 C23 112.3(3)
C25 C24 H24 109.9
C28 C24 H24 109.9
C23 C24 H24 109.9
N2 C25 O3 110.0(2)
N2 C25 C24 114.3(2)
O3 C25 C24 104.2(3)
N2 C25 H25 109.4
O3 C25 H25 109.4
C24 C25 H25 109.4
N2 C26 C27 110.7(3)
N2 C26 C9 103.8(2)
C27 C26 C9 115.1(3)
N2 C26 H26 109.0
C27 C26 H26 109.0
C9 C26 H26 109.0
N3 C27 C26 179.0(4)
N4 C28 C29 119.8(3)
N4 C28 C24 113.6(3)
C29 C28 C24 126.5(3)
C30 C29 C35 118.0(4)
C30 C29 C28 120.6(3)
C35 C29 C28 121.2(3)
C29 C30 C31 121.3(4)
C29 C30 H30 119.3
C31 C30 H30 119.3
C32 C31 C30 121.6(4)
C32 C31 H31 119.2
C30 C31 H31 119.2
C31 C32 C34 117.4(4)
C31 C32 C33 121.1(5)
C34 C32 C33 121.5(5)
C32 C33 H33A 109.5
C32 C33 H33B 109.5
H33A C33 H33B 109.5
C32 C33 H33C 109.5
H33A C33 H33C 109.5
H33B C33 H33C 109.5
C32 C34 C35 122.4(4)
C32 C34 H34 118.8
C35 C34 H34 118.8
C29 C35 C34 119.3(4)
C29 C35 H35 120.4
C34 C35 H35 120.4
Cl2' C36 Cl1 87.0(7)
Cl2 C36 Cl1 119.7(6)
Cl2 C36 H36A 107.4
Cl1 C36 H36A 107.4
Cl2 C36 H36B 107.4
Cl1 C36 H36B 107.4
H36A C36 H36B 106.9
Cl2' C36 H36C 114.1
Cl1 C36 H36C 114.1
Cl2' C36 H36D 114.1
Cl1 C36 H36D 114.1
H36C C36 H36D 111.3
C8 N1 C1 112.6(3)
C8 N1 H1 123.7
C1 N1 H1 123.7
C25 N2 C26 116.5(2)
C25 N2 C17 113.4(3)
C26 N2 C17 109.8(2)
C28 N4 O3 109.5(3)
C12 O2 C13 118.5(4)
N4 O3 C25 108.2(2)

loop_
_geom_bond_atom_site_label_1
_geom_bond_atom_site_label_2
_geom_bond_distance
C1 C2 1.361(5)
C1 C6 1.389(5)
C1 N1 1.400(4)
C2 C3 1.369(6)
C2 H2 0.9300
C3 C4 1.375(6)
C3 H3 0.9300
C4 C5 1.378(5)
C4 H4 0.9300
C5 C6 1.382(5)
C5 H5 0.9300
C6 C7 1.494(4)
C7 C17 1.528(5)
C7 C8 1.536(5)
C7 C9 1.564(4)
C8 O1 1.208(4)
C8 N1 1.339(4)
C9 C10 1.505(5)
C9 C26 1.555(5)
C9 H9 0.9800
C10 C11 1.375(5)
C10 C16 1.383(5)
C11 C12 1.396(6)
C11 H11 0.9300
C12 C14 1.362(7)
C12 O2 1.377(6)
C13 O2 1.411(7)
C13 H13A 0.9600
C13 H13B 0.9600
C13 H13C 0.9600
C14 C15 1.357(8)
C14 H14 0.9300
C15 C16 1.390(7)
C15 H15 0.9300
C16 H16 0.9300
C17 N2 1.473(4)
C17 C18 1.501(4)
C17 H17 0.9800
C18 C19 1.384(4)
C18 C23 1.396(5)
C19 C20 1.364(5)
C19 H19 0.9300
C20 C21 1.375(6)
C20 H20 0.9300
C21 C22 1.385(5)
C21 H21 0.9300
C22 C23 1.388(5)
C22 H22 0.9300
C23 C24 1.527(4)
C24 C25 1.510(5)
C24 C28 1.511(4)
C24 H24 0.9800
C25 N2 1.413(4)
C25 O3 1.474(4)
C25 H25 0.9800
C26 N2 1.462(4)
C26 C27 1.466(6)
C26 H26 0.9800
C27 N3 1.132(5)
C28 N4 1.281(4)
C28 C29 1.466(5)
C29 C30 1.373(5)
C29 C35 1.387(5)
C30 C31 1.387(5)
C30 H30 0.9300
C31 C32 1.357(6)
C31 H31 0.9300
C32 C34 1.371(7)
C32 C33 1.507(6)
C33 H33A 0.9600
C33 H33B 0.9600
C33 H33C 0.9600
C34 C35 1.397(6)
C34 H34 0.9300
C35 H35 0.9300
C36 Cl2' 1.638(15)
C36 Cl2 1.639(13)
C36 Cl1 1.825(13)
C36 H36A 0.9700
C36 H36B 0.9700
C36 H36C 0.9700
C36 H36D 0.9700
N1 H1 0.8600
N4 O3 1.403(4)

loop_
_geom_hbond_atom_site_label_D
_geom_hbond_atom_site_label_H
_geom_hbond_atom_site_label_A
_geom_hbond_distance_DH
_geom_hbond_distance_HA
_geom_hbond_distance_DA
_geom_hbond_angle_DHA
_geom_hbond_site_symmetry_A
N1 H1 N4 0.86 2.33 3.165(4) 164.6 4_566
N1 H1 O3 0.86 2.35 3.138(4) 152.8 4_566

loop_
_geom_torsion_atom_site_label_1
_geom_torsion_atom_site_label_2
_geom_torsion_atom_site_label_3
_geom_torsion_atom_site_label_4
_geom_torsion
C6 C1 C2 C3 0.1(6)
N1 C1 C2 C3 -177.6(4)
C1 C2 C3 C4 1.5(7)
C2 C3 C4 C5 -1.5(6)
C3 C4 C5 C6 -0.1(6)
C4 C5 C6 C1 1.5(5)
C4 C5 C6 C7 -179.8(3)
C2 C1 C6 C5 -1.6(5)
N1 C1 C6 C5 176.5(3)
C2 C1 C6 C7 179.5(3)
N1 C1 C6 C7 -2.4(4)
C5 C6 C7 C17 -50.3(5)
C1 C6 C7 C17 128.5(3)
C5 C6 C7 C8 -175.9(4)
C1 C6 C7 C8 2.9(3)
C5 C6 C7 C9 67.2(5)
C1 C6 C7 C9 -114.1(3)
C6 C7 C8 O1 -179.6(4)
C17 C7 C8 O1 53.4(5)
C9 C7 C8 O1 -54.5(5)
C6 C7 C8 N1 -2.3(4)
C17 C7 C8 N1 -129.3(3)
C9 C7 C8 N1 122.9(3)
C6 C7 C9 C10 46.4(4)
C17 C7 C9 C10 172.9(3)
C8 C7 C9 C10 -68.5(4)
C6 C7 C9 C26 -85.6(3)
C17 C7 C9 C26 40.9(3)
C8 C7 C9 C26 159.6(3)
C26 C9 C10 C11 69.9(4)
C7 C9 C10 C11 -56.4(5)
C26 C9 C10 C16 -106.5(4)
C7 C9 C10 C16 127.3(4)
C16 C10 C11 C12 0.0(6)
C9 C10 C11 C12 -176.3(3)
C10 C11 C12 C14 0.8(6)
C10 C11 C12 O2 179.8(4)
O2 C12 C14 C15 -179.6(5)
C11 C12 C14 C15 -0.5(7)
C12 C14 C15 C16 -0.6(8)
C11 C10 C16 C15 -1.0(6)
C9 C10 C16 C15 175.5(4)
C14 C15 C16 C10 1.3(8)
C6 C7 C17 N2 81.7(3)
C8 C7 C17 N2 -158.8(2)
C9 C7 C17 N2 -46.2(3)
C6 C7 C17 C18 -39.4(4)
C8 C7 C17 C18 80.1(3)
C9 C7 C17 C18 -167.3(3)
N2 C17 C18 C19 -148.8(3)
C7 C17 C18 C19 -31.3(4)
N2 C17 C18 C23 34.8(4)
C7 C17 C18 C23 152.3(3)
C23 C18 C19 C20 0.1(5)
C17 C18 C19 C20 -176.4(3)
C18 C19 C20 C21 -0.7(6)
C19 C20 C21 C22 0.3(6)
C20 C21 C22 C23 0.8(6)
C21 C22 C23 C18 -1.4(5)
C21 C22 C23 C24 178.5(3)
C19 C18 C23 C22 1.0(4)
C17 C18 C23 C22 177.6(3)
C19 C18 C23 C24 -179.0(3)
C17 C18 C23 C24 -2.4(4)
C22 C23 C24 C25 173.3(3)
C18 C23 C24 C25 -6.7(4)
C22 C23 C24 C28 -73.4(4)
C18 C23 C24 C28 106.5(3)
C28 C24 C25 N2 -139.3(3)
C23 C24 C25 N2 -19.0(4)
C28 C24 C25 O3 -19.1(3)
C23 C24 C25 O3 101.1(3)
C10 C9 C26 N2 -154.9(3)
C7 C9 C26 N2 -20.4(3)
C10 C9 C26 C27 -33.7(4)
C7 C9 C26 C27 100.8(3)
C25 C24 C28 N4 13.5(3)
C23 C24 C28 N4 -108.4(3)
C25 C24 C28 C29 -163.7(3)
C23 C24 C28 C29 74.4(4)
N4 C28 C29 C30 -145.7(3)
C24 C28 C29 C30 31.4(5)
N4 C28 C29 C35 28.9(4)
C24 C28 C29 C35 -154.1(3)
C35 C29 C30 C31 -2.1(5)
C28 C29 C30 C31 172.6(3)
C29 C30 C31 C32 2.0(6)
C30 C31 C32 C34 -0.5(6)
C30 C31 C32 C33 -179.6(4)
C31 C32 C34 C35 -1.0(6)
C33 C32 C34 C35 178.2(4)
C30 C29 C35 C34 0.7(5)
C28 C29 C35 C34 -174.0(3)
C32 C34 C35 C29 0.8(6)
O1 C8 N1 C1 178.3(4)
C7 C8 N1 C1 1.0(4)
C2 C1 N1 C8 178.8(4)
C6 C1 N1 C8 0.9(4)
O3 C25 N2 C26 66.7(3)
C24 C25 N2 C26 -176.4(3)
O3 C25 N2 C17 -62.1(3)
C24 C25 N2 C17 54.7(3)
C27 C26 N2 C25 95.9(3)
C9 C26 N2 C25 -140.0(3)
C27 C26 N2 C17 -133.5(3)
C9 C26 N2 C17 -9.4(3)
C18 C17 N2 C25 -62.2(3)
C7 C17 N2 C25 168.5(2)
C18 C17 N2 C26 165.5(3)
C7 C17 N2 C26 36.2(3)
C29 C28 N4 O3 176.1(3)
C24 C28 N4 O3 -1.2(3)
C14 C12 O2 C13 179.7(5)
C11 C12 O2 C13 0.6(7)
C28 N4 O3 C25 -12.3(3)
N2 C25 O3 N4 143.2(2)
C24 C25 O3 N4 20.2(3)
